data_1505345
loop_
_publ_author_name
'Wang, Xiao-Jin'
'Zhao, Yan'
'Liu, Jin-Tao'

_publ_section_title
;
 Regiospecific organocatalytic asymmetric aldol reaction of methyl ketones
 and alpha,beta-unsaturated trifluoromethyl ketones.
;
_journal_issue 7
_journal_name_full 'Organic letters'
_journal_page_first 1343
_journal_page_last 1345
_journal_paper_doi 10.1021/ol070217z
_journal_volume 9
_journal_year 2007
_chemical_absolute_configuration ad
_chemical_formula_sum 'C13 H12 Br F3 O2'
_chemical_formula_weight 337.14
_chemical_name_systematic
; 
 ? 
;
_space_group_IT_number 4
_symmetry_cell_setting monoclinic
_symmetry_space_group_name_Hall 'P 2yb'
_symmetry_space_group_name_H-M 'P 1 21 1'
_atom_sites_solution_hydrogens geom
_atom_sites_solution_primary direct
_atom_sites_solution_secondary difmap
_audit_creation_method SHELXL-97
_cell_angle_alpha 90.00
_cell_angle_beta 99.496(2)
_cell_angle_gamma 90.00
_cell_formula_units_Z 2
_cell_length_a 5.7070(9)
_cell_length_b 7.7939(12)
_cell_length_c 15.670(2)
_cell_measurement_reflns_used 1658
_cell_measurement_temperature 293(2)
_cell_measurement_theta_max 48.136
_cell_measurement_theta_min 5.272
_cell_volume 687.45(18)
_computing_cell_refinement 'Bruker SMART'
_computing_data_collection 'Bruker SMART'
_computing_data_reduction 'Bruker SHELXTL'
_computing_molecular_graphics 'Bruker SHELXTL'
_computing_publication_material 'Bruker SHELXTL'
_computing_structure_refinement 'SHELXL-97 (Sheldrick, 1997)'
_computing_structure_solution 'SHELXS-97 (Sheldrick, 1990)'
_diffrn_ambient_temperature 293(2)
_diffrn_measured_fraction_theta_full 0.985
_diffrn_measured_fraction_theta_max 0.985
_diffrn_measurement_device_type 'CCD area detector'
_diffrn_measurement_method 'phi and omega scans'
_diffrn_radiation_monochromator graphite
_diffrn_radiation_source 'fine-focus sealed tube'
_diffrn_radiation_type MoK\a
_diffrn_radiation_wavelength 0.71073
_diffrn_reflns_av_R_equivalents 0.1153
_diffrn_reflns_av_sigmaI/netI 0.0837
_diffrn_reflns_limit_h_max 7
_diffrn_reflns_limit_h_min -7
_diffrn_reflns_limit_k_max 9
_diffrn_reflns_limit_k_min -8
_diffrn_reflns_limit_l_max 20
_diffrn_reflns_limit_l_min -19
_diffrn_reflns_number 4064
_diffrn_reflns_theta_full 27.00
_diffrn_reflns_theta_max 27.00
_diffrn_reflns_theta_min 2.64
_exptl_absorpt_coefficient_mu 3.019
_exptl_absorpt_correction_T_max 1.00000
_exptl_absorpt_correction_T_min 0.35443
_exptl_absorpt_correction_type empirical
_exptl_crystal_colour colorless
_exptl_crystal_density_diffrn 1.629
_exptl_crystal_density_method 'not measured'
_exptl_crystal_description plate
_exptl_crystal_F_000 336
_exptl_crystal_size_max 0.435
_exptl_crystal_size_mid 0.276
_exptl_crystal_size_min 0.041
_refine_diff_density_max 1.150
_refine_diff_density_min -0.401
_refine_diff_density_rms 0.129
_refine_ls_abs_structure_details 'Flack H D (1983), Acta Cryst. A39, 876-881'
_refine_ls_abs_structure_Flack -0.060(18)
_refine_ls_extinction_method none
_refine_ls_goodness_of_fit_ref 0.994
_refine_ls_hydrogen_treatment mixed
_refine_ls_matrix_type full
_refine_ls_number_parameters 177
_refine_ls_number_reflns 2280
_refine_ls_number_restraints 2
_refine_ls_restrained_S_all 0.994
_refine_ls_R_factor_all 0.0715
_refine_ls_R_factor_gt 0.0628
_refine_ls_shift/su_max 0.001
_refine_ls_shift/su_mean 0.000
_refine_ls_structure_factor_coef Fsqd
_refine_ls_weighting_details 'calc w=1/[\s^2^(Fo^2^)+(0.1154P)^2^+0.0000P] where P=(Fo^2^+2Fc^2^)/3'
_refine_ls_weighting_scheme calc
_refine_ls_wR_factor_gt 0.1573
_refine_ls_wR_factor_ref 0.1759
_reflns_number_gt 1824
_reflns_number_total 2280
_reflns_threshold_expression >2sigma(I)
_cod_data_source_file ol070217zsi20070127_073033.cif
_cod_data_source_block cd26313
_cod_depositor_comments
;
The following automatic conversions were performed:

'_symmetry_cell_setting' value 'Monoclinic' changed to 'monoclinic'
according to /home/saulius/struct/CIF-dictionaries/cif_core.dic
dictionary named 'cif_core.dic' version 2.4.1 from 2010-06-29.

Automatic conversion script
Id: cif_fix_values 1715 2011-07-08 13:25:40Z adriana 
;
_cod_original_cell_volume 687.44(18)
_cod_original_sg_symbol_H-M P2(1)
_cod_database_code 1505345

loop_
_symmetry_equiv_pos_as_xyz
'x, y, z'
'-x, y+1/2, -z'

loop_
_atom_site_label
_atom_site_type_symbol
_atom_site_fract_x
_atom_site_fract_y
_atom_site_fract_z
_atom_site_U_iso_or_equiv
_atom_site_adp_type
_atom_site_occupancy
_atom_site_symmetry_multiplicity
_atom_site_calc_flag
_atom_site_refinement_flags
Br Br 0.50395(12) 0.74453(11) 0.66544(4) 0.0657(3) Uani 1 1 d .
O1 O 1.1986(14) 0.5574(10) 0.2016(5) 0.0685(19) Uani 1 1 d D
O2 O 0.8735(14) 0.2966(8) 0.2013(5) 0.088(2) Uani 1 1 d .
F1 F 0.8520(18) 0.9097(8) 0.1165(6) 0.111(3) Uani 1 1 d .
F2 F 1.193(2) 0.9039(9) 0.1942(6) 0.114(3) Uani 1 1 d .
F3 F 1.1414(15) 0.7843(11) 0.0706(4) 0.122(3) Uani 1 1 d .
C1 C 0.9742(17) 0.6435(10) 0.1811(5) 0.057(2) Uani 1 1 d .
C2 C 1.042(2) 0.8139(14) 0.1414(7) 0.087(3) Uani 1 1 d .
C3 C 0.798(2) 0.5438(12) 0.1144(5) 0.065(3) Uani 1 1 d .
H3A H 0.6503 0.6073 0.1026 0.078 Uiso 1 1 calc R
H3B H 0.8620 0.5366 0.0608 0.078 Uiso 1 1 calc R
C4 C 0.7475(17) 0.3682(12) 0.1423(5) 0.065(2) Uani 1 1 d .
C5 C 0.5337(18) 0.2851(15) 0.0930(7) 0.086(3) Uani 1 1 d .
H5A H 0.5604 0.2602 0.0354 0.129 Uiso 1 1 calc R
H5B H 0.4001 0.3608 0.0905 0.129 Uiso 1 1 calc R
H5C H 0.5021 0.1803 0.1212 0.129 Uiso 1 1 calc R
C6 C 0.8667(14) 0.6882(9) 0.2604(5) 0.0563(19) Uani 1 1 d .
H6 H 0.7287 0.7539 0.2524 0.068 Uiso 1 1 calc R
C7 C 0.9530(13) 0.6414(10) 0.3388(4) 0.0487(16) Uani 1 1 d .
H7 H 1.0962 0.5819 0.3467 0.058 Uiso 1 1 calc R
C8 C 0.8443(12) 0.6741(9) 0.4173(4) 0.0435(14) Uani 1 1 d .
C9 C 0.9609(13) 0.6165(9) 0.4973(5) 0.0485(15) Uani 1 1 d .
H9 H 1.1079 0.5630 0.5008 0.058 Uiso 1 1 calc R
C10 C 0.8647(13) 0.6366(10) 0.5700(4) 0.0529(17) Uani 1 1 d .
H10 H 0.9433 0.5936 0.6224 0.064 Uiso 1 1 calc R
C11 C 0.6497(11) 0.7211(10) 0.5669(4) 0.0504(17) Uani 1 1 d .
C12 C 0.5268(12) 0.7792(10) 0.4874(5) 0.0531(19) Uani 1 1 d .
H12 H 0.3803 0.8332 0.4842 0.064 Uiso 1 1 calc R
C13 C 0.6260(10) 0.7551(13) 0.4141(4) 0.0482(13) Uani 1 1 d .
H13 H 0.5453 0.7939 0.3612 0.058 Uiso 1 1 calc R
H1 H 1.166(18) 0.474(8) 0.230(6) 0.08(3) Uiso 1 1 d D

loop_
_atom_site_aniso_label
_atom_site_aniso_U_11
_atom_site_aniso_U_22
_atom_site_aniso_U_33
_atom_site_aniso_U_23
_atom_site_aniso_U_13
_atom_site_aniso_U_12
Br 0.0632(4) 0.0823(6) 0.0542(4) -0.0165(4) 0.0177(3) -0.0050(5)
O1 0.070(4) 0.074(5) 0.066(4) 0.005(3) 0.023(3) 0.020(3)
O2 0.120(6) 0.065(4) 0.076(4) 0.005(3) 0.008(4) 0.004(4)
F1 0.151(7) 0.062(4) 0.113(6) 0.006(3) 0.006(5) 0.028(4)
F2 0.148(7) 0.080(5) 0.112(6) 0.023(4) 0.015(5) -0.032(5)
F3 0.189(7) 0.109(6) 0.084(4) 0.017(4) 0.067(4) -0.007(5)
C1 0.079(6) 0.045(4) 0.048(4) 0.002(3) 0.015(4) 0.007(3)
C2 0.131(10) 0.067(6) 0.065(6) 0.017(5) 0.023(6) 0.009(6)
C3 0.098(7) 0.066(6) 0.030(4) 0.002(3) 0.006(4) 0.008(5)
C4 0.088(6) 0.063(5) 0.047(4) -0.009(4) 0.018(4) 0.006(4)
C5 0.087(6) 0.087(9) 0.084(6) -0.020(5) 0.014(5) 0.007(5)
C6 0.057(4) 0.056(4) 0.056(4) -0.012(3) 0.008(3) 0.009(3)
C7 0.044(4) 0.050(4) 0.053(4) -0.003(3) 0.013(3) 0.001(3)
C8 0.046(4) 0.039(3) 0.044(3) -0.002(3) 0.005(3) -0.002(3)
C9 0.046(4) 0.045(4) 0.053(4) 0.003(3) 0.004(3) 0.002(3)
C10 0.049(4) 0.068(5) 0.039(3) -0.002(3) 0.001(3) -0.002(3)
C11 0.048(3) 0.046(5) 0.058(3) 0.000(3) 0.013(3) -0.009(3)
C12 0.044(3) 0.054(5) 0.060(4) 0.008(3) 0.006(3) 0.005(3)
C13 0.049(3) 0.049(3) 0.044(3) 0.002(4) 0.002(2) -0.003(4)

loop_
_atom_type_symbol
_atom_type_description
_atom_type_scat_dispersion_real
_atom_type_scat_dispersion_imag
_atom_type_scat_source
C C 0.0033 0.0016 'International Tables Vol C Tables 4.2.6.8 and 6.1.1.4'
H H 0.0000 0.0000 'International Tables Vol C Tables 4.2.6.8 and 6.1.1.4'
O O 0.0106 0.0060 'International Tables Vol C Tables 4.2.6.8 and 6.1.1.4'
F F 0.0171 0.0103 'International Tables Vol C Tables 4.2.6.8 and 6.1.1.4'
Br Br -0.2901 2.4595 'International Tables Vol C Tables 4.2.6.8 and 6.1.1.4'

loop_
_geom_angle_atom_site_label_1
_geom_angle_atom_site_label_2
_geom_angle_atom_site_label_3
_geom_angle
C1 O1 H1 102(7)
O1 C1 C6 113.0(7)
O1 C1 C3 112.0(8)
C6 C1 C3 111.5(8)
O1 C1 C2 102.7(8)
C6 C1 C2 107.2(8)
C3 C1 C2 109.9(7)
F2 C2 F1 108.1(10)
F2 C2 F3 106.8(11)
F1 C2 F3 106.9(9)
F2 C2 C1 113.1(9)
F1 C2 C1 111.0(11)
F3 C2 C1 110.6(8)
C4 C3 C1 113.9(7)
C4 C3 H3A 108.8
C1 C3 H3A 108.8
C4 C3 H3B 108.8
C1 C3 H3B 108.8
H3A C3 H3B 107.7
O2 C4 C3 122.1(9)
O2 C4 C5 122.1(9)
C3 C4 C5 115.8(9)
C4 C5 H5A 109.5
C4 C5 H5B 109.5
H5A C5 H5B 109.5
C4 C5 H5C 109.5
H5A C5 H5C 109.5
H5B C5 H5C 109.5
C7 C6 C1 124.8(7)
C7 C6 H6 117.6
C1 C6 H6 117.6
C6 C7 C8 126.1(7)
C6 C7 H7 116.9
C8 C7 H7 116.9
C13 C8 C9 118.1(6)
C13 C8 C7 122.8(6)
C9 C8 C7 119.1(6)
C10 C9 C8 121.4(7)
C10 C9 H9 119.3
C8 C9 H9 119.3
C9 C10 C11 120.3(6)
C9 C10 H10 119.8
C11 C10 H10 119.8
C10 C11 C12 119.7(6)
C10 C11 Br 121.8(5)
C12 C11 Br 118.3(5)
C13 C12 C11 119.0(6)
C13 C12 H12 120.5
C11 C12 H12 120.5
C12 C13 C8 121.5(6)
C12 C13 H13 119.2
C8 C13 H13 119.2

loop_
_geom_bond_atom_site_label_1
_geom_bond_atom_site_label_2
_geom_bond_distance
Br C11 1.880(7)
O1 C1 1.434(11)
O1 H1 0.83(2)
O2 C4 1.210(11)
F1 C2 1.320(14)
F2 C2 1.299(14)
F3 C2 1.347(14)
C1 C6 1.514(11)
C1 C3 1.536(13)
C1 C2 1.542(13)
C3 C4 1.479(13)
C3 H3A 0.9700
C3 H3B 0.9700
C4 C5 1.481(13)
C5 H5A 0.9600
C5 H5B 0.9600
C5 H5C 0.9600
C6 C7 1.298(10)
C6 H6 0.9300
C7 C8 1.488(10)
C7 H7 0.9300
C8 C13 1.390(10)
C8 C9 1.393(10)
C9 C10 1.353(11)
C9 H9 0.9300
C10 C11 1.386(10)
C10 H10 0.9300
C11 C12 1.400(10)
C12 C13 1.375(9)
C12 H12 0.9300
C13 H13 0.9300

loop_
_geom_hbond_atom_site_label_D
_geom_hbond_atom_site_label_H
_geom_hbond_atom_site_label_A
_geom_hbond_distance_DH
_geom_hbond_distance_HA
_geom_hbond_distance_DA
_geom_hbond_angle_DHA
_geom_hbond_site_symmetry_A
O1 H1 Br 0.83(2) 2.90(8) 3.464(7) 127(8) 2_746
O1 H1 O2 0.83(2) 2.16(8) 2.751(12) 129(9) .

loop_
_geom_torsion_atom_site_label_1
_geom_torsion_atom_site_label_2
_geom_torsion_atom_site_label_3
_geom_torsion_atom_site_label_4
_geom_torsion
O1 C1 C2 F2 -59.8(12)
C6 C1 C2 F2 59.6(12)
C3 C1 C2 F2 -179.1(11)
O1 C1 C2 F1 178.6(9)
C6 C1 C2 F1 -62.1(11)
C3 C1 C2 F1 59.2(11)
O1 C1 C2 F3 60.1(11)
C6 C1 C2 F3 179.4(9)
C3 C1 C2 F3 -59.3(12)
O1 C1 C3 C4 58.8(11)
C6 C1 C3 C4 -69.1(10)
C2 C1 C3 C4 172.2(9)
C1 C3 C4 O2 -16.8(13)
C1 C3 C4 C5 163.6(8)
O1 C1 C6 C7 -6.0(12)
C3 C1 C6 C7 121.2(9)
C2 C1 C6 C7 -118.5(10)
C1 C6 C7 C8 -176.1(7)
C6 C7 C8 C13 2.8(12)
C6 C7 C8 C9 -179.5(7)
C13 C8 C9 C10 0.7(11)
C7 C8 C9 C10 -177.2(7)
C8 C9 C10 C11 -2.2(11)
C9 C10 C11 C12 2.8(11)
C9 C10 C11 Br 177.6(6)
C10 C11 C12 C13 -1.8(11)
Br C11 C12 C13 -176.8(6)
C11 C12 C13 C8 0.3(12)
C9 C8 C13 C12 0.3(12)
C7 C8 C13 C12 178.1(7)

loop_
_cod_related_entry_id
_cod_related_entry_code
_cod_related_entry_database
1 17277821 ChemSpider
